data_7700749
loop_
_publ_author_name
'Leverett, Anthony R.'
'Diachenko, Vera'
'Cole, Marcus L.'
'McKay, Alasdair I.'

_publ_section_title
;
 Kinetic stabilization of low-oxidation state and terminal hydrido main
 group metal complexes by a sterically demanding
 N,N'-bis(2,6-terphenyl)triazenide.
;
_journal_issue 35
_journal_name_full 'Dalton transactions (Cambridge, England : 2003)'
_journal_page_first 13197
_journal_page_last 13204
_journal_paper_doi 10.1039/c9dt02562f
_journal_volume 48
_journal_year 2019
_chemical_formula_moiety 'C48 H50 Br2 In N3, C2 H5 O0.5'
_chemical_formula_sum 'C50 H55 Br2 In N3 O0.5'
_chemical_formula_weight 980.61
_chemical_name_common '[InBr2(N3Dmp2)]'
_chemical_properties_physical Air-sensitive,Moisture-sensitive,Oxygen-sensitive
_space_group_crystal_system triclinic
_space_group_IT_number 2
_space_group_name_Hall '-P 1'
_space_group_name_H-M_alt 'P -1'
_symmetry_space_group_name_Hall '-P 1'
_symmetry_space_group_name_H-M 'P -1'
_atom_sites_solution_hydrogens geom
_atom_sites_solution_primary direct
_audit_creation_date 2019-01-07
_audit_creation_method
;
Olex2 1.2
(compiled 2018.05.29 svn.r3508 for OlexSys, GUI svn.r5506)
;
_audit_update_record
;
2019-02-11 deposited with the CCDC.    2019-08-06 downloaded from the CCDC.
;
_cell_angle_alpha 80.214(2)
_cell_angle_beta 78.334(3)
_cell_angle_gamma 70.584(2)
_cell_formula_units_Z 2
_cell_length_a 11.0858(9)
_cell_length_b 11.1952(9)
_cell_length_c 19.8902(13)
_cell_measurement_reflns_used 9988
_cell_measurement_temperature 150(2)
_cell_measurement_theta_max 26.811
_cell_measurement_theta_min 2.300
_cell_volume 2265.9(3)
_computing_cell_refinement 'SAINT v7.68A (Bruker, 2009)'
_computing_data_reduction 'SAINT v7.68A (Bruker, 2009)'
_computing_molecular_graphics 'Olex2 (Dolomanov et al., 2009)'
_computing_publication_material 'Olex2 (Dolomanov et al., 2009)'
_computing_structure_refinement 'ShelXL (Sheldrick, 2015)'
_computing_structure_solution 'ShelXT (Sheldrick, 2015)'
_diffrn_ambient_temperature 150.0
_diffrn_measured_fraction_theta_full 0.996
_diffrn_measured_fraction_theta_max 0.992
_diffrn_measurement_device_type 'Bruker APEX-II CCD'
_diffrn_measurement_method '\f and \w scans'
_diffrn_radiation_monochromator graphite
_diffrn_radiation_type MoK\a
_diffrn_radiation_wavelength 0.71073
_diffrn_reflns_av_R_equivalents 0.0429
_diffrn_reflns_av_unetI/netI 0.0532
_diffrn_reflns_Laue_measured_fraction_full 0.996
_diffrn_reflns_Laue_measured_fraction_max 0.992
_diffrn_reflns_limit_h_max 13
_diffrn_reflns_limit_h_min -14
_diffrn_reflns_limit_k_max 14
_diffrn_reflns_limit_k_min -14
_diffrn_reflns_limit_l_max 25
_diffrn_reflns_limit_l_min -25
_diffrn_reflns_number 31109
_diffrn_reflns_point_group_measured_fraction_full 0.996
_diffrn_reflns_point_group_measured_fraction_max 0.992
_diffrn_reflns_theta_full 26.000
_diffrn_reflns_theta_max 27.102
_diffrn_reflns_theta_min 3.018
_diffrn_standards_number 0
_exptl_absorpt_coefficient_mu 2.323
_exptl_absorpt_correction_T_max 0.7461
_exptl_absorpt_correction_T_min 0.6423
_exptl_absorpt_correction_type multi-scan
_exptl_absorpt_process_details
'SADABS-2008/1 (Bruker,2008) was used for absorption correction. wR2(int) was 0.0630 before and 0.0492 after correction. The Ratio of minimum to maximum transmission is 0.8609. The \l/2 correction factor is 0.0015.'
_exptl_crystal_colour yellow
_exptl_crystal_colour_primary yellow
_exptl_crystal_density_diffrn 1.437
_exptl_crystal_density_method 'not measured'
_exptl_crystal_description block
_exptl_crystal_F_000 998
_exptl_crystal_recrystallization_method 'Re-crystallisation from solvent: Diethyl ether'
_exptl_crystal_size_max 0.1
_exptl_crystal_size_mid 0.1
_exptl_crystal_size_min 0.1
_refine_diff_density_max 0.706
_refine_diff_density_min -0.642
_refine_diff_density_rms 0.078
_refine_ls_extinction_method none
_refine_ls_goodness_of_fit_ref 1.009
_refine_ls_hydrogen_treatment constr
_refine_ls_matrix_type full
_refine_ls_number_parameters 533
_refine_ls_number_reflns 9931
_refine_ls_number_restraints 47
_refine_ls_restrained_S_all 1.012
_refine_ls_R_factor_all 0.0607
_refine_ls_R_factor_gt 0.0371
_refine_ls_shift/su_max 0.001
_refine_ls_shift/su_mean 0.000
_refine_ls_structure_factor_coef Fsqd
_refine_ls_weighting_details 'w=1/[\s^2^(Fo^2^)+(0.0368P)^2^+1.2292P] where P=(Fo^2^+2Fc^2^)/3'
_refine_ls_weighting_scheme calc
_refine_ls_wR_factor_gt 0.0787
_refine_ls_wR_factor_ref 0.0863
_reflns_Friedel_coverage 0.000
_reflns_number_gt 7452
_reflns_number_total 9931
_reflns_threshold_expression 'I > 2\s(I)'
_cod_data_source_file c9dt02562f2.cif
_cod_data_source_block 4
_cod_depositor_comments 'Adding full bibliography for 7700747--7700761.cif.'
_cod_original_formula_sum 'C50 H55 Br2 In N3 O0.50'
_cod_database_code 7700749
_shelx_shelxl_version_number 2018/3
_shelx_space_group_comment
;
The symmetry employed for this shelxl refinement is uniquely defined
by the following loop, which should always be used as a source of
symmetry information in preference to the above space-group names.
They are only intended as comments.
;
_olex2_refinement_description
;
1. Fixed Uiso
 At 1.2 times of:
  All C(H) groups, All C(H,H) groups
 At 1.5 times of:
  All C(H,H,H) groups, All C(H,H,H,H,H,H) groups
2. Restrained distances
 C50-C49A \\sim C50-C49
 with sigma of 0.02
 O1-C49 \\sim O1-C49A
 with sigma of 0.02
3. Uiso/Uaniso restraints and constraints
O1 \\sim C49 \\sim C50 \\sim C49A: within 2A with sigma of 0.04 and sigma for
terminal atoms of 0.08
4. Rigid body (RIGU) restrains
 O1, C49, C50, C49A
 with sigma for 1-2 distances of 0.004 and sigma for 1-3 distances of 0.004
5. Others
 Sof(H50D)=Sof(H50E)=Sof(H50F)=Sof(C49A)=Sof(H49C)=Sof(H49D)=1-FVAR(1)
 Sof(H50A)=Sof(H50B)=Sof(H50C)=Sof(C49)=Sof(H49A)=Sof(H49B)=FVAR(1)
6.a Secondary CH2 refined with riding coordinates:
 C49(H49A,H49B), C49A(H49C,H49D)
6.b Me refined with riding coordinates:
 C50(H50A,H50B,H50C), C50(H50D,H50E,H50F)
6.c Aromatic/amide H refined with riding coordinates:
 C44(H44), C42(H42), C18(H18), C9(H9), C35(H35), C11(H11), C3(H3), C33(H33),
 C20(H20), C5(H5), C29(H29), C4(H4), C27(H27), C28(H28)
6.d Idealised Me refined as rotating group:
 C39(H39A,H39B,H39C), C46(H46A,H46B,H46C), C48(H48A,H48B,H48C), C22(H22A,H22B,
 H22C), C24(H24A,H24B,H24C), C13(H13A,H13B,H13C), C15(H15A,H15B,H15C), C37(H37A,
 H37B,H37C), C23(H23A,H23B,H23C), C47(H47A,H47B,H47C), C14(H14A,H14B,H14C),
 C38(H38A,H38B,H38C)
;
_olex2_submission_special_instructions 'No special instructions were received'

loop_
_space_group_symop_operation_xyz
'x, y, z'
'-x, -y, -z'

loop_
_atom_site_label
_atom_site_type_symbol
_atom_site_fract_x
_atom_site_fract_y
_atom_site_fract_z
_atom_site_U_iso_or_equiv
_atom_site_adp_type
_atom_site_occupancy
_atom_site_site_symmetry_order
_atom_site_calc_flag
_atom_site_refinement_flags_posn
_atom_site_refinement_flags_adp
_atom_site_refinement_flags_occupancy
_atom_site_disorder_assembly
_atom_site_disorder_group
In1 In 0.35508(2) 0.80547(2) 0.35268(2) 0.03021(7) Uani 1 1 d . . . . .
Br2 Br 0.41075(3) 0.69510(3) 0.46474(2) 0.03731(9) Uani 1 1 d . . . . .
Br1 Br 0.23030(3) 1.03220(3) 0.35251(2) 0.04311(10) Uani 1 1 d . . . . .
N3 N 0.4749(2) 0.7727(2) 0.25025(11) 0.0204(5) Uani 1 1 d . . . . .
N1 N 0.3482(2) 0.6645(2) 0.28999(11) 0.0183(5) Uani 1 1 d . . . . .
N2 N 0.4338(2) 0.6838(2) 0.23733(11) 0.0201(5) Uani 1 1 d . . . . .
C40 C 0.4313(3) 0.8426(3) 0.10292(13) 0.0246(6) Uani 1 1 d . . . . .
C41 C 0.3155(3) 0.9439(3) 0.10520(14) 0.0286(7) Uani 1 1 d . . . . .
C1 C 0.2918(3) 0.5661(2) 0.29672(13) 0.0196(6) Uani 1 1 d . . . . .
C45 C 0.4442(3) 0.7345(3) 0.07272(14) 0.0292(7) Uani 1 1 d . . . . .
C2 C 0.1642(3) 0.5952(3) 0.33226(14) 0.0206(6) Uani 1 1 d . . . . .
C8 C 0.0402(3) 0.8242(3) 0.30524(14) 0.0242(6) Uani 1 1 d . . . . .
C25 C 0.5587(3) 0.8250(3) 0.19931(14) 0.0222(6) Uani 1 1 d . . . . .
C6 C 0.3576(3) 0.4440(3) 0.27544(14) 0.0224(6) Uani 1 1 d . . . . .
C44 C 0.3381(3) 0.7264(3) 0.04868(15) 0.0341(7) Uani 1 1 d . . . . .
H44 H 0.345596 0.651560 0.029565 0.041 Uiso 1 1 calc R . . . .
C43 C 0.2218(3) 0.8242(3) 0.05177(14) 0.0317(7) Uani 1 1 d . . . . .
C42 C 0.2126(3) 0.9323(3) 0.07937(14) 0.0319(7) Uani 1 1 d . . . . .
H42 H 0.133902 1.000845 0.080830 0.038 Uiso 1 1 calc R . . . .
C17 C 0.5951(3) 0.3797(2) 0.28213(14) 0.0231(6) Uani 1 1 d . . . . .
C30 C 0.5421(3) 0.8566(3) 0.12966(14) 0.0256(6) Uani 1 1 d . . . . .
C31 C 0.6654(3) 0.8307(3) 0.29896(14) 0.0229(6) Uani 1 1 d . . . . .
C26 C 0.6531(3) 0.8562(3) 0.22415(14) 0.0262(6) Uani 1 1 d . . . . .
C36 C 0.7282(3) 0.7070(3) 0.32752(15) 0.0257(6) Uani 1 1 d . . . . .
C18 C 0.7233(3) 0.3223(3) 0.25356(15) 0.0273(7) Uani 1 1 d . . . . .
H18 H 0.789979 0.312034 0.279459 0.033 Uiso 1 1 calc R . . . .
C32 C 0.6190(3) 0.9310(3) 0.34032(15) 0.0253(6) Uani 1 1 d . . . . .
C34 C 0.6925(3) 0.7834(3) 0.43882(15) 0.0314(7) Uani 1 1 d . . . . .
C16 C 0.4971(3) 0.3978(2) 0.24336(14) 0.0225(6) Uani 1 1 d . . . . .
C12 C 0.0605(3) 0.7425(3) 0.42495(14) 0.0228(6) Uani 1 1 d . . . . .
C9 C -0.0393(3) 0.9394(3) 0.32656(15) 0.0290(7) Uani 1 1 d . . . . .
H9 H -0.074815 1.006347 0.293011 0.035 Uiso 1 1 calc R . . . .
C10 C -0.0690(3) 0.9605(3) 0.39569(16) 0.0302(7) Uani 1 1 d . . . . .
C7 C 0.0914(3) 0.7241(3) 0.35433(14) 0.0214(6) Uani 1 1 d . . . . .
C35 C 0.7395(3) 0.6869(3) 0.39712(15) 0.0292(7) Uani 1 1 d . . . . .
H35 H 0.781355 0.603245 0.416582 0.035 Uiso 1 1 calc R . . . .
C19 C 0.7570(3) 0.2798(3) 0.18918(15) 0.0299(7) Uani 1 1 d . . . . .
C11 C -0.0185(3) 0.8614(3) 0.44357(15) 0.0283(7) Uani 1 1 d . . . . .
H11 H -0.038260 0.874671 0.491008 0.034 Uiso 1 1 calc R . . . .
C3 C 0.1014(3) 0.5026(3) 0.34486(15) 0.0273(7) Uani 1 1 d . . . . .
H3 H 0.015307 0.521548 0.369137 0.033 Uiso 1 1 calc R . . . .
C33 C 0.6325(3) 0.9050(3) 0.40967(16) 0.0316(7) Uani 1 1 d . . . . .
H33 H 0.599539 0.972729 0.437968 0.038 Uiso 1 1 calc R . . . .
C39 C 0.7855(3) 0.5996(3) 0.28255(17) 0.0369(8) Uani 1 1 d . . . . .
H39A H 0.718578 0.593244 0.259084 0.055 Uiso 1 1 calc GR . . . .
H39B H 0.818854 0.519321 0.311271 0.055 Uiso 1 1 calc GR . . . .
H39C H 0.856454 0.616457 0.248076 0.055 Uiso 1 1 calc GR . . . .
C21 C 0.5294(3) 0.3565(3) 0.17722(15) 0.0282(7) Uani 1 1 d . . . . .
C20 C 0.6583(3) 0.2975(3) 0.15203(15) 0.0330(7) Uani 1 1 d . . . . .
H20 H 0.679509 0.268218 0.107725 0.040 Uiso 1 1 calc R . . . .
C5 C 0.2884(3) 0.3568(3) 0.28854(15) 0.0284(7) Uani 1 1 d . . . . .
H5 H 0.329578 0.274716 0.273406 0.034 Uiso 1 1 calc R . . . .
C46 C 0.2987(4) 1.0632(3) 0.1363(2) 0.0468(9) Uani 1 1 d . . . . .
H46A H 0.301895 1.042510 0.185914 0.070 Uiso 1 1 calc GR . . . .
H46B H 0.214824 1.125589 0.129092 0.070 Uiso 1 1 calc GR . . . .
H46C H 0.368310 1.099030 0.114075 0.070 Uiso 1 1 calc GR . . . .
C48 C 0.5710(3) 0.6283(3) 0.06729(18) 0.0418(8) Uani 1 1 d . . . . .
H48A H 0.639985 0.661769 0.041040 0.063 Uiso 1 1 calc GR . . . .
H48B H 0.564263 0.561373 0.043600 0.063 Uiso 1 1 calc GR . . . .
H48C H 0.591211 0.592709 0.113705 0.063 Uiso 1 1 calc GR . . . .
C22 C 0.5656(3) 0.4158(3) 0.35446(15) 0.0320(7) Uani 1 1 d . . . . .
H22A H 0.639372 0.369397 0.378570 0.048 Uiso 1 1 calc GR . . . .
H22B H 0.488530 0.393754 0.379132 0.048 Uiso 1 1 calc GR . . . .
H22C H 0.549562 0.507656 0.352846 0.048 Uiso 1 1 calc GR . . . .
C29 C 0.6267(3) 0.9132(3) 0.08495(16) 0.0372(8) Uani 1 1 d . . . . .
H29 H 0.618921 0.932646 0.037327 0.045 Uiso 1 1 calc R . . . .
C4 C 0.1621(3) 0.3847(3) 0.32268(16) 0.0317(7) Uani 1 1 d . . . . .
H4 H 0.117994 0.322765 0.330659 0.038 Uiso 1 1 calc R . . . .
C24 C 0.4270(3) 0.3736(3) 0.13367(17) 0.0410(8) Uani 1 1 d . . . . .
H24A H 0.380491 0.311318 0.151756 0.062 Uiso 1 1 calc GR . . . .
H24B H 0.468018 0.360691 0.085857 0.062 Uiso 1 1 calc GR . . . .
H24C H 0.365887 0.459980 0.135083 0.062 Uiso 1 1 calc GR . . . .
C13 C 0.0683(3) 0.8046(3) 0.22931(15) 0.0349(7) Uani 1 1 d . . . . .
H13A H 0.039030 0.734132 0.223223 0.052 Uiso 1 1 calc GR . . . .
H13B H 0.161681 0.784209 0.213071 0.052 Uiso 1 1 calc GR . . . .
H13C H 0.022439 0.882628 0.202622 0.052 Uiso 1 1 calc GR . . . .
C15 C 0.1029(3) 0.6352(3) 0.48026(15) 0.0333(7) Uani 1 1 d . . . . .
H15A H 0.041198 0.586548 0.491656 0.050 Uiso 1 1 calc GR . . . .
H15B H 0.106239 0.670102 0.521599 0.050 Uiso 1 1 calc GR . . . .
H15C H 0.189084 0.579101 0.463602 0.050 Uiso 1 1 calc GR . . . .
C37 C 0.5598(3) 1.0658(3) 0.31061(18) 0.0376(8) Uani 1 1 d . . . . .
H37A H 0.628545 1.101472 0.286469 0.056 Uiso 1 1 calc GR . . . .
H37B H 0.508341 1.116897 0.347958 0.056 Uiso 1 1 calc GR . . . .
H37C H 0.503745 1.067083 0.278002 0.056 Uiso 1 1 calc GR . . . .
C23 C 0.8973(3) 0.2130(3) 0.16145(18) 0.0438(9) Uani 1 1 d . . . . .
H23A H 0.924543 0.261333 0.118517 0.066 Uiso 1 1 calc GR . . . .
H23B H 0.906181 0.126934 0.152274 0.066 Uiso 1 1 calc GR . . . .
H23C H 0.951932 0.207522 0.195644 0.066 Uiso 1 1 calc GR . . . .
C27 C 0.7337(3) 0.9151(3) 0.17761(17) 0.0375(8) Uani 1 1 d . . . . .
H27 H 0.797638 0.937275 0.193703 0.045 Uiso 1 1 calc R . . . .
C47 C 0.1062(4) 0.8110(4) 0.02802(19) 0.0498(10) Uani 1 1 d . . . . .
H47A H 0.134348 0.738280 0.000998 0.075 Uiso 1 1 calc GR . . . .
H47B H 0.066151 0.888949 -0.000691 0.075 Uiso 1 1 calc GR . . . .
H47C H 0.042996 0.797108 0.068335 0.075 Uiso 1 1 calc GR . . . .
C28 C 0.7219(3) 0.9418(3) 0.10871(17) 0.0427(9) Uani 1 1 d . . . . .
H28 H 0.779213 0.979854 0.077379 0.051 Uiso 1 1 calc R . . . .
C14 C -0.1540(3) 1.0889(3) 0.4168(2) 0.0479(9) Uani 1 1 d . . . . .
H14A H -0.105555 1.150472 0.403133 0.072 Uiso 1 1 calc GR . . . .
H14B H -0.180715 1.081982 0.466990 0.072 Uiso 1 1 calc GR . . . .
H14C H -0.230802 1.117655 0.393931 0.072 Uiso 1 1 calc GR . . . .
C38 C 0.7023(4) 0.7573(4) 0.51528(17) 0.0466(9) Uani 1 1 d . . . . .
H38A H 0.628462 0.730594 0.540798 0.070 Uiso 1 1 calc GR . . . .
H38B H 0.701766 0.834986 0.531980 0.070 Uiso 1 1 calc GR . . . .
H38C H 0.783029 0.689497 0.522424 0.070 Uiso 1 1 calc GR . . . .
O1 O 1.000000 0.500000 0.000000 0.145(2) Uani 1 2 d DS TU P . .
C50 C 1.0510(7) 0.4882(7) 0.1223(4) 0.122(2) Uani 1 1 d D U . . .
H50A H 1.125324 0.448196 0.146867 0.183 Uiso 0.492(9) 1 calc R . . A 1
H50B H 1.024805 0.580893 0.122257 0.183 Uiso 0.492(9) 1 calc R . . A 1
H50C H 0.978791 0.456815 0.145540 0.183 Uiso 0.492(9) 1 calc R . . A 1
H50D H 1.003456 0.518646 0.166472 0.183 Uiso 0.508(9) 1 calc R . . A 2
H50E H 1.085694 0.394996 0.128333 0.183 Uiso 0.508(9) 1 calc R . . A 2
H50F H 1.122522 0.524388 0.106549 0.183 Uiso 0.508(9) 1 calc R . . A 2
C49 C 1.0850(10) 0.4583(10) 0.0552(6) 0.084(3) Uani 0.492(9) 1 d D U . A 1
H49A H 1.116262 0.364001 0.058771 0.101 Uiso 0.492(9) 1 calc R . . A 1
H49B H 1.161759 0.486683 0.035749 0.101 Uiso 0.492(9) 1 calc R . . A 1
C49A C 0.9635(10) 0.5279(10) 0.0709(5) 0.084(3) Uani 0.508(9) 1 d D U . A 2
H49C H 0.890616 0.493695 0.090712 0.101 Uiso 0.508(9) 1 calc R . . A 2
H49D H 0.927082 0.621817 0.069142 0.101 Uiso 0.508(9) 1 calc R . . A 2

loop_
_atom_site_aniso_label
_atom_site_aniso_U_11
_atom_site_aniso_U_22
_atom_site_aniso_U_33
_atom_site_aniso_U_23
_atom_site_aniso_U_13
_atom_site_aniso_U_12
In1 0.04511(15) 0.02306(12) 0.02128(11) -0.00515(8) 0.00211(9) -0.01194(10)
Br2 0.03593(19) 0.0528(2) 0.02323(16) -0.00294(14) -0.00228(14) -0.01572(16)
Br1 0.0402(2) 0.02473(17) 0.0627(2) -0.01140(15) 0.00323(17) -0.01121(15)
N3 0.0200(12) 0.0225(12) 0.0194(11) -0.0011(9) -0.0021(10) -0.0086(10)
N1 0.0160(12) 0.0183(11) 0.0191(11) -0.0015(9) 0.0017(9) -0.0061(9)
N2 0.0198(12) 0.0174(11) 0.0214(12) 0.0007(9) -0.0052(10) -0.0035(10)
C40 0.0269(16) 0.0300(16) 0.0150(13) 0.0029(11) -0.0008(12) -0.0103(13)
C41 0.0333(18) 0.0287(16) 0.0219(15) 0.0029(12) -0.0057(13) -0.0093(14)
C1 0.0227(15) 0.0180(14) 0.0176(13) 0.0004(11) -0.0041(11) -0.0063(12)
C45 0.0311(17) 0.0327(17) 0.0196(14) 0.0000(12) -0.0025(13) -0.0067(14)
C2 0.0177(14) 0.0204(14) 0.0227(14) 0.0009(11) -0.0026(11) -0.0065(12)
C8 0.0214(15) 0.0247(15) 0.0267(15) -0.0004(12) -0.0030(12) -0.0088(12)
C25 0.0214(15) 0.0215(14) 0.0211(14) 0.0013(11) 0.0013(12) -0.0077(12)
C6 0.0221(15) 0.0221(15) 0.0219(14) 0.0004(11) -0.0064(12) -0.0049(12)
C44 0.045(2) 0.0358(18) 0.0235(15) -0.0041(13) -0.0062(14) -0.0139(16)
C43 0.0333(18) 0.045(2) 0.0196(15) 0.0026(13) -0.0083(13) -0.0163(16)
C42 0.0256(17) 0.0391(18) 0.0234(15) 0.0037(13) -0.0033(13) -0.0039(14)
C17 0.0264(16) 0.0155(14) 0.0246(14) -0.0005(11) -0.0016(12) -0.0051(12)
C30 0.0237(16) 0.0266(16) 0.0244(15) -0.0006(12) -0.0023(12) -0.0069(13)
C31 0.0170(14) 0.0269(15) 0.0273(15) 0.0007(12) -0.0042(12) -0.0114(12)
C26 0.0241(16) 0.0284(16) 0.0263(15) 0.0034(12) -0.0039(13) -0.0118(13)
C36 0.0178(15) 0.0290(16) 0.0312(16) 0.0000(13) -0.0040(12) -0.0098(13)
C18 0.0258(17) 0.0212(15) 0.0332(16) 0.0010(12) -0.0056(13) -0.0063(13)
C32 0.0195(15) 0.0238(15) 0.0351(16) 0.0011(12) -0.0056(13) -0.0111(12)
C34 0.0251(17) 0.0432(19) 0.0294(16) -0.0006(14) -0.0048(13) -0.0163(15)
C16 0.0239(15) 0.0135(13) 0.0267(14) -0.0018(11) -0.0012(12) -0.0030(11)
C12 0.0196(15) 0.0247(15) 0.0249(14) -0.0014(12) -0.0012(12) -0.0101(12)
C9 0.0264(17) 0.0233(16) 0.0347(17) 0.0003(13) -0.0102(14) -0.0028(13)
C10 0.0215(16) 0.0252(16) 0.0439(18) -0.0107(14) -0.0051(14) -0.0037(13)
C7 0.0150(14) 0.0203(14) 0.0287(15) -0.0026(11) -0.0009(12) -0.0068(11)
C35 0.0211(16) 0.0313(17) 0.0330(17) 0.0040(13) -0.0062(13) -0.0076(13)
C19 0.0265(17) 0.0247(16) 0.0302(16) -0.0001(13) 0.0046(14) -0.0037(13)
C11 0.0269(17) 0.0311(17) 0.0283(16) -0.0096(13) -0.0012(13) -0.0096(14)
C3 0.0193(15) 0.0269(16) 0.0349(16) -0.0007(13) -0.0017(13) -0.0088(13)
C33 0.0284(17) 0.0331(18) 0.0375(18) -0.0113(14) -0.0024(14) -0.0129(14)
C39 0.0343(19) 0.0310(17) 0.0423(19) -0.0051(14) -0.0042(15) -0.0067(15)
C21 0.0315(17) 0.0235(15) 0.0278(15) -0.0024(12) -0.0036(13) -0.0067(13)
C20 0.0384(19) 0.0277(16) 0.0252(15) -0.0078(13) 0.0043(14) -0.0032(14)
C5 0.0310(17) 0.0165(14) 0.0371(17) -0.0049(12) -0.0079(14) -0.0043(13)
C46 0.045(2) 0.036(2) 0.058(2) -0.0135(17) -0.0139(19) -0.0034(17)
C48 0.039(2) 0.039(2) 0.0395(19) -0.0094(15) -0.0078(16) 0.0003(16)
C22 0.0279(17) 0.0389(18) 0.0268(16) -0.0048(13) -0.0058(13) -0.0057(14)
C29 0.0361(19) 0.050(2) 0.0238(16) 0.0082(14) -0.0013(14) -0.0194(16)
C4 0.0296(18) 0.0224(16) 0.0467(19) -0.0019(14) -0.0063(15) -0.0135(14)
C24 0.040(2) 0.050(2) 0.0345(18) -0.0134(16) -0.0086(16) -0.0097(17)
C13 0.0386(19) 0.0336(18) 0.0274(16) -0.0006(13) -0.0073(14) -0.0045(15)
C15 0.0371(19) 0.0357(18) 0.0262(16) 0.0011(13) -0.0012(14) -0.0146(15)
C37 0.0356(19) 0.0271(17) 0.049(2) -0.0012(15) -0.0056(16) -0.0100(15)
C23 0.035(2) 0.0374(19) 0.045(2) -0.0067(16) 0.0064(16) -0.0002(16)
C27 0.0273(18) 0.050(2) 0.0400(19) 0.0066(16) -0.0064(15) -0.0232(16)
C47 0.045(2) 0.070(3) 0.040(2) -0.0013(18) -0.0137(18) -0.024(2)
C28 0.036(2) 0.060(2) 0.0348(18) 0.0114(16) 0.0003(15) -0.0303(18)
C14 0.042(2) 0.035(2) 0.061(2) -0.0210(17) -0.0097(18) 0.0042(16)
C38 0.048(2) 0.064(2) 0.0297(18) 0.0007(16) -0.0094(16) -0.0207(19)
O1 0.147(6) 0.126(6) 0.169(6) -0.007(5) -0.039(5) -0.049(5)
C50 0.122(5) 0.115(5) 0.138(5) -0.006(4) -0.033(4) -0.046(4)
C49 0.057(7) 0.073(7) 0.119(7) -0.016(6) 0.008(5) -0.026(5)
C49A 0.066(7) 0.061(6) 0.131(7) -0.007(6) -0.015(6) -0.028(5)

loop_
_atom_type_symbol
_atom_type_description
_atom_type_scat_dispersion_real
_atom_type_scat_dispersion_imag
_atom_type_scat_source
C C 0.0033 0.0016 'International Tables Vol C Tables 4.2.6.8 and 6.1.1.4'
H H 0.0000 0.0000 'International Tables Vol C Tables 4.2.6.8 and 6.1.1.4'
Br Br -0.2901 2.4595 'International Tables Vol C Tables 4.2.6.8 and 6.1.1.4'
In In -0.7276 1.3100 'International Tables Vol C Tables 4.2.6.8 and 6.1.1.4'
N N 0.0061 0.0033 'International Tables Vol C Tables 4.2.6.8 and 6.1.1.4'
O O 0.0106 0.0060 'International Tables Vol C Tables 4.2.6.8 and 6.1.1.4'

loop_
_geom_angle_atom_site_label_1
_geom_angle_atom_site_label_2
_geom_angle_atom_site_label_3
_geom_angle
_geom_angle_site_symmetry_3
Br2 In1 Br1 115.339(15) .
N3 In1 Br2 127.00(6) .
N3 In1 Br1 109.19(6) .
N1 In1 Br2 108.35(6) .
N1 In1 Br1 129.36(6) .
N1 In1 N3 56.94(8) .
N2 N3 In1 97.57(15) .
N2 N3 C25 121.0(2) .
C25 N3 In1 140.90(18) .
N2 N1 In1 98.07(15) .
N2 N1 C1 123.0(2) .
C1 N1 In1 138.52(17) .
N3 N2 N1 107.4(2) .
C41 C40 C30 118.6(3) .
C45 C40 C41 120.2(3) .
C45 C40 C30 121.1(3) .
C40 C41 C46 121.7(3) .
C42 C41 C40 118.9(3) .
C42 C41 C46 119.4(3) .
C2 C1 N1 114.3(2) .
C2 C1 C6 120.9(2) .
C6 C1 N1 124.6(2) .
C40 C45 C48 120.1(3) .
C44 C45 C40 118.8(3) .
C44 C45 C48 121.2(3) .
C1 C2 C7 122.1(2) .
C3 C2 C1 119.2(3) .
C3 C2 C7 118.7(2) .
C9 C8 C7 119.6(3) .
C9 C8 C13 120.2(3) .
C7 C8 C13 120.2(3) .
C30 C25 N3 123.3(2) .
C30 C25 C26 121.0(2) .
C26 C25 N3 115.4(2) .
C1 C6 C16 125.7(2) .
C5 C6 C1 117.0(3) .
C5 C6 C16 117.2(2) .
C45 C44 H44 119.0 .
C43 C44 C45 122.0(3) .
C43 C44 H44 119.0 .
C44 C43 C47 121.0(3) .
C42 C43 C44 118.3(3) .
C42 C43 C47 120.7(3) .
C41 C42 H42 119.1 .
C43 C42 C41 121.8(3) .
C43 C42 H42 119.1 .
C18 C17 C16 118.8(3) .
C18 C17 C22 119.3(3) .
C16 C17 C22 121.8(3) .
C25 C30 C40 122.9(2) .
C29 C30 C40 118.7(3) .
C29 C30 C25 118.2(3) .
C36 C31 C26 120.2(3) .
C32 C31 C26 120.0(2) .
C32 C31 C36 119.8(3) .
C25 C26 C31 121.3(2) .
C27 C26 C25 118.5(3) .
C27 C26 C31 120.1(3) .
C31 C36 C39 120.3(3) .
C35 C36 C31 118.7(3) .
C35 C36 C39 121.0(3) .
C17 C18 H18 118.7 .
C19 C18 C17 122.5(3) .
C19 C18 H18 118.7 .
C31 C32 C37 121.4(3) .
C33 C32 C31 119.0(3) .
C33 C32 C37 119.6(3) .
C35 C34 C33 118.2(3) .
C35 C34 C38 121.0(3) .
C33 C34 C38 120.8(3) .
C17 C16 C6 120.3(2) .
C17 C16 C21 119.6(3) .
C21 C16 C6 119.6(3) .
C7 C12 C15 121.7(3) .
C11 C12 C7 118.6(3) .
C11 C12 C15 119.6(3) .
C8 C9 H9 119.0 .
C8 C9 C10 121.9(3) .
C10 C9 H9 119.0 .
C9 C10 C14 120.3(3) .
C11 C10 C9 118.1(3) .
C11 C10 C14 121.6(3) .
C8 C7 C2 119.5(2) .
C8 C7 C12 119.5(3) .
C12 C7 C2 120.6(2) .
C36 C35 H35 118.8 .
C34 C35 C36 122.4(3) .
C34 C35 H35 118.8 .
C18 C19 C20 117.6(3) .
C18 C19 C23 120.6(3) .
C20 C19 C23 121.7(3) .
C12 C11 H11 118.8 .
C10 C11 C12 122.3(3) .
C10 C11 H11 118.8 .
C2 C3 H3 119.6 .
C4 C3 C2 120.9(3) .
C4 C3 H3 119.6 .
C32 C33 H33 119.0 .
C34 C33 C32 122.0(3) .
C34 C33 H33 119.0 .
C36 C39 H39A 109.5 .
C36 C39 H39B 109.5 .
C36 C39 H39C 109.5 .
H39A C39 H39B 109.5 .
H39A C39 H39C 109.5 .
H39B C39 H39C 109.5 .
C16 C21 C24 121.5(3) .
C20 C21 C16 119.1(3) .
C20 C21 C24 119.5(3) .
C19 C20 C21 122.3(3) .
C19 C20 H20 118.8 .
C21 C20 H20 118.8 .
C6 C5 H5 118.6 .
C4 C5 C6 122.7(3) .
C4 C5 H5 118.6 .
C41 C46 H46A 109.5 .
C41 C46 H46B 109.5 .
C41 C46 H46C 109.5 .
H46A C46 H46B 109.5 .
H46A C46 H46C 109.5 .
H46B C46 H46C 109.5 .
C45 C48 H48A 109.5 .
C45 C48 H48B 109.5 .
C45 C48 H48C 109.5 .
H48A C48 H48B 109.5 .
H48A C48 H48C 109.5 .
H48B C48 H48C 109.5 .
C17 C22 H22A 109.5 .
C17 C22 H22B 109.5 .
C17 C22 H22C 109.5 .
H22A C22 H22B 109.5 .
H22A C22 H22C 109.5 .
H22B C22 H22C 109.5 .
C30 C29 H29 119.4 .
C28 C29 C30 121.1(3) .
C28 C29 H29 119.4 .
C3 C4 C5 119.4(3) .
C3 C4 H4 120.3 .
C5 C4 H4 120.3 .
C21 C24 H24A 109.5 .
C21 C24 H24B 109.5 .
C21 C24 H24C 109.5 .
H24A C24 H24B 109.5 .
H24A C24 H24C 109.5 .
H24B C24 H24C 109.5 .
C8 C13 H13A 109.5 .
C8 C13 H13B 109.5 .
C8 C13 H13C 109.5 .
H13A C13 H13B 109.5 .
H13A C13 H13C 109.5 .
H13B C13 H13C 109.5 .
C12 C15 H15A 109.5 .
C12 C15 H15B 109.5 .
C12 C15 H15C 109.5 .
H15A C15 H15B 109.5 .
H15A C15 H15C 109.5 .
H15B C15 H15C 109.5 .
C32 C37 H37A 109.5 .
C32 C37 H37B 109.5 .
C32 C37 H37C 109.5 .
H37A C37 H37B 109.5 .
H37A C37 H37C 109.5 .
H37B C37 H37C 109.5 .
C19 C23 H23A 109.5 .
C19 C23 H23B 109.5 .
C19 C23 H23C 109.5 .
H23A C23 H23B 109.5 .
H23A C23 H23C 109.5 .
H23B C23 H23C 109.5 .
C26 C27 H27 119.5 .
C28 C27 C26 121.0(3) .
C28 C27 H27 119.5 .
C43 C47 H47A 109.5 .
C43 C47 H47B 109.5 .
C43 C47 H47C 109.5 .
H47A C47 H47B 109.5 .
H47A C47 H47C 109.5 .
H47B C47 H47C 109.5 .
C29 C28 H28 120.0 .
C27 C28 C29 120.1(3) .
C27 C28 H28 120.0 .
C10 C14 H14A 109.5 .
C10 C14 H14B 109.5 .
C10 C14 H14C 109.5 .
H14A C14 H14B 109.5 .
H14A C14 H14C 109.5 .
H14B C14 H14C 109.5 .
C34 C38 H38A 109.5 .
C34 C38 H38B 109.5 .
C34 C38 H38C 109.5 .
H38A C38 H38B 109.5 .
H38A C38 H38C 109.5 .
H38B C38 H38C 109.5 .
C49 O1 C49 180.0(5) 2_765
C49A O1 C49A 180.0 2_765
H50A C50 H50B 109.5 .
H50A C50 H50C 109.5 .
H50B C50 H50C 109.5 .
H50D C50 H50E 109.5 .
H50D C50 H50F 109.5 .
H50E C50 H50F 109.5 .
C49 C50 H50A 109.5 .
C49 C50 H50B 109.5 .
C49 C50 H50C 109.5 .
C49A C50 H50D 109.5 .
C49A C50 H50E 109.5 .
C49A C50 H50F 109.5 .
O1 C49 H49A 105.6 .
O1 C49 H49B 105.6 .
C50 C49 O1 126.9(8) .
C50 C49 H49A 105.6 .
C50 C49 H49B 105.6 .
H49A C49 H49B 106.1 .
O1 C49A C50 124.9(8) .
O1 C49A H49C 106.1 .
O1 C49A H49D 106.1 .
C50 C49A H49C 106.1 .
C50 C49A H49D 106.1 .
H49C C49A H49D 106.3 .

loop_
_geom_bond_atom_site_label_1
_geom_bond_atom_site_label_2
_geom_bond_distance
_geom_bond_site_symmetry_2
In1 Br2 2.4473(4) .
In1 Br1 2.4538(4) .
In1 N3 2.210(2) .
In1 N1 2.200(2) .
N3 N2 1.304(3) .
N3 C25 1.419(3) .
N1 N2 1.304(3) .
N1 C1 1.413(3) .
C40 C41 1.401(4) .
C40 C45 1.395(4) .
C40 C30 1.496(4) .
C41 C42 1.393(4) .
C41 C46 1.506(4) .
C1 C2 1.405(4) .
C1 C6 1.410(4) .
C45 C44 1.391(4) .
C45 C48 1.507(4) .
C2 C7 1.491(4) .
C2 C3 1.394(4) .
C8 C9 1.377(4) .
C8 C7 1.400(4) .
C8 C13 1.518(4) .
C25 C30 1.404(4) .
C25 C26 1.405(4) .
C6 C16 1.499(4) .
C6 C5 1.393(4) .
C44 H44 0.9500 .
C44 C43 1.385(4) .
C43 C42 1.378(4) .
C43 C47 1.511(4) .
C42 H42 0.9500 .
C17 C18 1.395(4) .
C17 C16 1.398(4) .
C17 C22 1.503(4) .
C30 C29 1.392(4) .
C31 C26 1.492(4) .
C31 C36 1.406(4) .
C31 C32 1.400(4) .
C26 C27 1.393(4) .
C36 C35 1.389(4) .
C36 C39 1.509(4) .
C18 H18 0.9500 .
C18 C19 1.379(4) .
C32 C33 1.388(4) .
C32 C37 1.501(4) .
C34 C35 1.372(4) .
C34 C33 1.385(4) .
C34 C38 1.518(4) .
C16 C21 1.407(4) .
C12 C7 1.411(4) .
C12 C11 1.392(4) .
C12 C15 1.503(4) .
C9 H9 0.9500 .
C9 C10 1.389(4) .
C10 C11 1.376(4) .
C10 C14 1.508(4) .
C35 H35 0.9500 .
C19 C20 1.384(4) .
C19 C23 1.518(4) .
C11 H11 0.9500 .
C3 H3 0.9500 .
C3 C4 1.370(4) .
C33 H33 0.9500 .
C39 H39A 0.9800 .
C39 H39B 0.9800 .
C39 H39C 0.9800 .
C21 C20 1.387(4) .
C21 C24 1.507(4) .
C20 H20 0.9500 .
C5 H5 0.9500 .
C5 C4 1.384(4) .
C46 H46A 0.9800 .
C46 H46B 0.9800 .
C46 H46C 0.9800 .
C48 H48A 0.9800 .
C48 H48B 0.9800 .
C48 H48C 0.9800 .
C22 H22A 0.9800 .
C22 H22B 0.9800 .
C22 H22C 0.9800 .
C29 H29 0.9500 .
C29 C28 1.385(5) .
C4 H4 0.9500 .
C24 H24A 0.9800 .
C24 H24B 0.9800 .
C24 H24C 0.9800 .
C13 H13A 0.9800 .
C13 H13B 0.9800 .
C13 H13C 0.9800 .
C15 H15A 0.9800 .
C15 H15B 0.9800 .
C15 H15C 0.9800 .
C37 H37A 0.9800 .
C37 H37B 0.9800 .
C37 H37C 0.9800 .
C23 H23A 0.9800 .
C23 H23B 0.9800 .
C23 H23C 0.9800 .
C27 H27 0.9500 .
C27 C28 1.375(4) .
C47 H47A 0.9800 .
C47 H47B 0.9800 .
C47 H47C 0.9800 .
C28 H28 0.9500 .
C14 H14A 0.9800 .
C14 H14B 0.9800 .
C14 H14C 0.9800 .
C38 H38A 0.9800 .
C38 H38B 0.9800 .
C38 H38C 0.9800 .
O1 C49 1.505(10) .
O1 C49 1.505(10) 2_765
O1 C49A 1.445(10) 2_765
O1 C49A 1.445(10) .
C50 H50A 0.9800 .
C50 H50B 0.9800 .
C50 H50C 0.9800 .
C50 H50D 0.9800 .
C50 H50E 0.9800 .
C50 H50F 0.9800 .
C50 C49 1.378(10) .
C50 C49A 1.464(10) .
C49 H49A 0.9900 .
C49 H49B 0.9900 .
C49A H49C 0.9900 .
C49A H49D 0.9900 .

loop_
_geom_torsion_atom_site_label_1
_geom_torsion_atom_site_label_2
_geom_torsion_atom_site_label_3
_geom_torsion_atom_site_label_4
_geom_torsion
In1 N3 N2 N1 0.0(2)
In1 N3 C25 C30 -126.5(3)
In1 N3 C25 C26 47.2(4)
In1 N1 N2 N3 0.0(2)
In1 N1 C1 C2 40.4(3)
In1 N1 C1 C6 -134.6(2)
N3 C25 C30 C40 2.5(4)
N3 C25 C30 C29 176.9(3)
N3 C25 C26 C31 2.1(4)
N3 C25 C26 C27 -176.2(3)
N1 C1 C2 C7 5.9(4)
N1 C1 C2 C3 -176.9(2)
N1 C1 C6 C16 0.9(4)
N1 C1 C6 C5 177.5(2)
N2 N3 C25 C30 42.5(4)
N2 N3 C25 C26 -143.8(3)
N2 N1 C1 C2 -148.7(2)
N2 N1 C1 C6 36.3(4)
C40 C41 C42 C43 0.0(4)
C40 C45 C44 C43 2.2(4)
C40 C30 C29 C28 172.6(3)
C41 C40 C45 C44 -3.6(4)
C41 C40 C45 C48 177.1(3)
C41 C40 C30 C25 87.4(3)
C41 C40 C30 C29 -87.0(4)
C1 N1 N2 N3 -173.9(2)
C1 C2 C7 C8 76.2(3)
C1 C2 C7 C12 -111.4(3)
C1 C2 C3 C4 -0.4(4)
C1 C6 C16 C17 67.7(4)
C1 C6 C16 C21 -120.8(3)
C1 C6 C5 C4 -2.0(4)
C45 C40 C41 C42 2.5(4)
C45 C40 C41 C46 -178.9(3)
C45 C40 C30 C25 -96.1(3)
C45 C40 C30 C29 89.5(4)
C45 C44 C43 C42 0.3(4)
C45 C44 C43 C47 -177.5(3)
C2 C1 C6 C16 -173.8(2)
C2 C1 C6 C5 2.8(4)
C2 C3 C4 C5 1.3(4)
C8 C9 C10 C11 -1.2(5)
C8 C9 C10 C14 178.6(3)
C25 N3 N2 N1 -173.0(2)
C25 C30 C29 C28 -2.1(5)
C25 C26 C27 C28 -0.4(5)
C6 C1 C2 C7 -178.9(2)
C6 C1 C2 C3 -1.7(4)
C6 C16 C21 C20 -171.0(3)
C6 C16 C21 C24 8.3(4)
C6 C5 C4 C3 0.0(4)
C44 C43 C42 C41 -1.4(4)
C17 C18 C19 C20 0.9(4)
C17 C18 C19 C23 -177.5(3)
C17 C16 C21 C20 0.5(4)
C17 C16 C21 C24 179.8(3)
C30 C40 C41 C42 179.0(2)
C30 C40 C41 C46 -2.5(4)
C30 C40 C45 C44 -180.0(3)
C30 C40 C45 C48 0.7(4)
C30 C25 C26 C31 175.9(3)
C30 C25 C26 C27 -2.3(4)
C30 C29 C28 C27 -0.5(5)
C31 C26 C27 C28 -178.7(3)
C31 C36 C35 C34 -0.4(4)
C31 C32 C33 C34 1.2(4)
C26 C25 C30 C40 -170.9(3)
C26 C25 C30 C29 3.5(4)
C26 C31 C36 C35 179.1(3)
C26 C31 C36 C39 1.1(4)
C26 C31 C32 C33 -179.5(3)
C26 C31 C32 C37 -1.8(4)
C26 C27 C28 C29 1.8(5)
C36 C31 C26 C25 78.8(4)
C36 C31 C26 C27 -103.0(3)
C36 C31 C32 C33 -2.0(4)
C36 C31 C32 C37 175.7(3)
C18 C17 C16 C6 172.3(2)
C18 C17 C16 C21 0.8(4)
C18 C19 C20 C21 0.5(5)
C32 C31 C26 C25 -103.7(3)
C32 C31 C26 C27 74.5(4)
C32 C31 C36 C35 1.7(4)
C32 C31 C36 C39 -176.4(3)
C16 C6 C5 C4 175.0(3)
C16 C17 C18 C19 -1.6(4)
C16 C21 C20 C19 -1.2(5)
C9 C8 C7 C2 172.7(3)
C9 C8 C7 C12 0.2(4)
C9 C10 C11 C12 0.1(5)
C7 C2 C3 C4 176.9(3)
C7 C8 C9 C10 1.1(4)
C7 C12 C11 C10 1.1(4)
C35 C34 C33 C32 0.0(5)
C11 C12 C7 C2 -173.7(3)
C11 C12 C7 C8 -1.3(4)
C3 C2 C7 C8 -101.0(3)
C3 C2 C7 C12 71.4(3)
C33 C34 C35 C36 -0.4(5)
C39 C36 C35 C34 177.6(3)
C5 C6 C16 C17 -109.0(3)
C5 C6 C16 C21 62.5(3)
C46 C41 C42 C43 -178.6(3)
C48 C45 C44 C43 -178.5(3)
C22 C17 C18 C19 176.0(3)
C22 C17 C16 C6 -5.3(4)
C22 C17 C16 C21 -176.8(3)
C24 C21 C20 C19 179.5(3)
C13 C8 C9 C10 179.0(3)
C13 C8 C7 C2 -5.2(4)
C13 C8 C7 C12 -177.7(3)
C15 C12 C7 C2 2.0(4)
C15 C12 C7 C8 174.5(3)
C15 C12 C11 C10 -174.7(3)
C37 C32 C33 C34 -176.6(3)
C23 C19 C20 C21 178.9(3)
C47 C43 C42 C41 176.3(3)
C14 C10 C11 C12 -179.7(3)
C38 C34 C35 C36 177.8(3)
C38 C34 C33 C32 -178.2(3)
